data_4066737
loop_
_publ_author_name
'Tsurugi, Hayato'
'Fujita, Shingo'
'Choi, Gyeongshin'
'Yamagata, Tsuneaki'
'Ito, Syoji'
'Miyasaka, Hiroshi'
'Mashima, Kazushi'

_publ_section_title
;
 Carboxylate Ligand-Induced Intramolecular C&#x2212;H Bond Activation of
 Iridium Complexes withN-Phenylperimidine-Based Carbene Ligands
;
_journal_issue 18
_journal_name_full Organometallics
_journal_page_first 4120
_journal_paper_doi 10.1021/om100604u
_journal_volume 29
_journal_year 2010
_chemical_formula_moiety 'C26 H26 I Ir N2'
_chemical_formula_sum 'C26 H26 I Ir N2'
_chemical_formula_weight 685.59
_chemical_name_common 3a
_chemical_name_systematic
; 
 ? 
;
_space_group_IT_number 2
_symmetry_cell_setting triclinic
_symmetry_Int_Tables_number 2
_symmetry_space_group_name_Hall '-P 1'
_symmetry_space_group_name_H-M 'P -1'
_atom_sites_solution_hydrogens geom
_atom_sites_solution_primary direct
_atom_sites_solution_secondary difmap
_audit_creation_method SHELXL-97
_cell_angle_alpha 98.7280(10)
_cell_angle_beta 91.8700(10)
_cell_angle_gamma 109.6430(10)
_cell_formula_units_Z 2
_cell_length_a 8.4520(2)
_cell_length_b 8.8909(2)
_cell_length_c 15.7666(4)
_cell_measurement_reflns_used 15490
_cell_measurement_temperature 296(2)
_cell_measurement_theta_max 27.4
_cell_measurement_theta_min 3.0
_cell_volume 1098.46(5)
_computing_cell_refinement PROCESS-AUTO
_computing_data_collection PROCESS-AUTO
_computing_data_reduction CrystalStructure
_computing_molecular_graphics ORTEP-III
_computing_publication_material 'CrystalStructure 3.8'
_computing_structure_refinement SHELXL
_computing_structure_solution SHELXS97
_diffrn_ambient_temperature 296(2)
_diffrn_detector_area_resol_mean 10.00
_diffrn_measured_fraction_theta_full 0.995
_diffrn_measured_fraction_theta_max 0.995
_diffrn_measurement_device_type 'Rigaku RAXIS-RAPID'
_diffrn_measurement_method \w
_diffrn_radiation_monochromator graphite
_diffrn_radiation_source 'fine-focus sealed tube'
_diffrn_radiation_type MoK\a
_diffrn_radiation_wavelength 0.71075
_diffrn_reflns_av_R_equivalents 0.0641
_diffrn_reflns_av_sigmaI/netI 0.0560
_diffrn_reflns_limit_h_max 10
_diffrn_reflns_limit_h_min -10
_diffrn_reflns_limit_k_max 11
_diffrn_reflns_limit_k_min -11
_diffrn_reflns_limit_l_max 20
_diffrn_reflns_limit_l_min -20
_diffrn_reflns_number 15690
_diffrn_reflns_theta_full 27.43
_diffrn_reflns_theta_max 27.43
_diffrn_reflns_theta_min 2.99
_exptl_absorpt_coefficient_mu 7.499
_exptl_absorpt_correction_T_max 0.105
_exptl_absorpt_correction_T_min 0.051
_exptl_absorpt_correction_type multi-scan
_exptl_absorpt_process_details
;
    Higashi, T. (1995). Program for Absorption Correction.
    Rigaku Corporation, Tokyo, Japan.
;
_exptl_crystal_colour yellow
_exptl_crystal_density_diffrn 2.073
_exptl_crystal_density_method 'not measured'
_exptl_crystal_description block
_exptl_crystal_F_000 652
_exptl_crystal_size_max 0.50
_exptl_crystal_size_mid 0.40
_exptl_crystal_size_min 0.30
_refine_diff_density_max 3.018
_refine_diff_density_min -1.909
_refine_diff_density_rms 0.239
_refine_ls_extinction_method none
_refine_ls_goodness_of_fit_ref 1.168
_refine_ls_hydrogen_treatment constr
_refine_ls_matrix_type full
_refine_ls_number_parameters 273
_refine_ls_number_reflns 4979
_refine_ls_number_restraints 0
_refine_ls_restrained_S_all 1.168
_refine_ls_R_factor_all 0.0326
_refine_ls_R_factor_gt 0.0300
_refine_ls_shift/su_max 0.001
_refine_ls_shift/su_mean 0.000
_refine_ls_structure_factor_coef Fsqd
_refine_ls_weighting_details 'calc w=1/[\s^2^(Fo^2^)+(0.0336P)^2^+1.8757P] where P=(Fo^2^+2Fc^2^)/3'
_refine_ls_weighting_scheme calc
_refine_ls_wR_factor_gt 0.0748
_refine_ls_wR_factor_ref 0.0840
_reflns_number_gt 4895
_reflns_number_total 4979
_reflns_threshold_expression >2sigma(I)
_cod_data_source_file om100604u_si_001.cif
_cod_data_source_block 3a
_cod_database_code 4066737

loop_
_symmetry_equiv_pos_as_xyz
'x, y, z'
'-x, -y, -z'

loop_
_atom_site_label
_atom_site_type_symbol
_atom_site_fract_x
_atom_site_fract_y
_atom_site_fract_z
_atom_site_U_iso_or_equiv
_atom_site_adp_type
_atom_site_occupancy
_atom_site_symmetry_multiplicity
_atom_site_calc_flag
_atom_site_refinement_flags
Ir1 Ir 0.905078(18) 0.453450(16) 0.268669(9) 0.01249(8) Uani 1 1 d .
I1 I 1.16168(3) 0.35210(3) 0.300819(18) 0.01926(9) Uani 1 1 d .
N1 N 0.6699(4) 0.1173(4) 0.2166(2) 0.0149(7) Uani 1 1 d .
N2 N 0.8235(4) 0.2102(4) 0.1044(2) 0.0148(7) Uani 1 1 d .
C1 C 0.7880(5) 0.2405(5) 0.1869(3) 0.0153(8) Uani 1 1 d .
C2 C 0.5827(5) -0.0369(5) 0.1668(3) 0.0153(8) Uani 1 1 d .
C3 C 0.4665(6) -0.1595(5) 0.2000(3) 0.0194(9) Uani 1 1 d .
H1 H 0.4411 -0.1421 0.2568 0.023 Uiso 1 1 calc R
C4 C 0.3871(6) -0.3112(5) 0.1466(3) 0.0227(9) Uani 1 1 d .
H2 H 0.3095 -0.3939 0.1689 0.027 Uiso 1 1 calc R
C5 C 0.4214(6) -0.3397(5) 0.0624(3) 0.0205(9) Uani 1 1 d .
H3 H 0.3645 -0.4399 0.0282 0.025 Uiso 1 1 calc R
C6 C 0.5427(6) -0.2180(5) 0.0272(3) 0.0180(8) Uani 1 1 d .
C7 C 0.5906(6) -0.2416(5) -0.0573(3) 0.0220(9) Uani 1 1 d .
H4 H 0.5378 -0.3401 -0.0938 0.026 Uiso 1 1 calc R
C8 C 0.7130(6) -0.1217(6) -0.0859(3) 0.0232(9) Uani 1 1 d .
H5 H 0.7451 -0.1414 -0.1412 0.028 Uiso 1 1 calc R
C9 C 0.7929(6) 0.0319(5) -0.0342(3) 0.0204(9) Uani 1 1 d .
H6 H 0.8746 0.1132 -0.0555 0.025 Uiso 1 1 calc R
C10 C 0.7479(5) 0.0595(5) 0.0486(3) 0.0153(8) Uani 1 1 d .
C11 C 0.6241(5) -0.0636(5) 0.0805(3) 0.0143(8) Uani 1 1 d .
C12 C 0.6416(5) 0.1425(5) 0.3071(2) 0.0131(8) Uani 1 1 d .
C13 C 0.7506(6) 0.1190(5) 0.3675(3) 0.0173(8) Uani 1 1 d .
H11 H 0.8412 0.0885 0.3502 0.021 Uiso 1 1 calc R
C14 C 0.7220(6) 0.1415(5) 0.4535(3) 0.0222(10) Uani 1 1 d .
H10 H 0.7941 0.1255 0.4943 0.027 Uiso 1 1 calc R
C15 C 0.5884(7) 0.1873(6) 0.4800(3) 0.0249(10) Uani 1 1 d .
H9 H 0.5725 0.2051 0.5383 0.030 Uiso 1 1 calc R
C16 C 0.4774(6) 0.2067(6) 0.4186(3) 0.0240(10) Uani 1 1 d .
H8 H 0.3862 0.2361 0.4359 0.029 Uiso 1 1 calc R
C17 C 0.5027(6) 0.1821(6) 0.3318(3) 0.0218(9) Uani 1 1 d .
H7 H 0.4272 0.1920 0.2907 0.026 Uiso 1 1 calc R
C18 C 0.9548(6) 0.3361(5) 0.0708(3) 0.0206(9) Uani 1 1 d .
H12 H 1.0072 0.2861 0.0274 0.025 Uiso 1 1 calc R
H13 H 1.0381 0.4007 0.1168 0.025 Uiso 1 1 calc R
H14 H 0.9051 0.4038 0.0461 0.025 Uiso 1 1 calc R
C19 C 0.9650(6) 0.6198(5) 0.3899(3) 0.0215(9) Uani 1 1 d .
H27 H 1.0302 0.5901 0.4329 0.026 Uiso 1 1 calc R
C20 C 1.0632(6) 0.7015(5) 0.3314(3) 0.0209(9) Uani 1 1 d .
H16 H 1.1838 0.7193 0.3403 0.025 Uiso 1 1 calc R
C21 C 1.0208(7) 0.8298(6) 0.2892(4) 0.0309(11) Uani 1 1 d .
H17 H 0.9584 0.8802 0.3275 0.037 Uiso 1 1 calc R
H18 H 1.1247 0.9135 0.2808 0.037 Uiso 1 1 calc R
C22 C 0.9189(7) 0.7584(6) 0.2046(4) 0.0319(11) Uani 1 1 d .
H19 H 0.9948 0.7586 0.1597 0.038 Uiso 1 1 calc R
H20 H 0.8550 0.8265 0.1926 0.038 Uiso 1 1 calc R
C23 C 0.7969(6) 0.5855(6) 0.2008(3) 0.0203(9) Uani 1 1 d .
H21 H 0.7490 0.5298 0.1424 0.024 Uiso 1 1 calc R
C24 C 0.6909(6) 0.5302(5) 0.2655(3) 0.0200(9) Uani 1 1 d .
H22 H 0.5847 0.4427 0.2435 0.024 Uiso 1 1 calc R
C25 C 0.6793(6) 0.6394(6) 0.3482(4) 0.0293(11) Uani 1 1 d .
H23 H 0.5660 0.5999 0.3659 0.035 Uiso 1 1 calc R
H24 H 0.7010 0.7484 0.3369 0.035 Uiso 1 1 calc R
C26 C 0.8079(6) 0.6439(6) 0.4224(3) 0.0285(11) Uani 1 1 d .
H25 H 0.8393 0.7476 0.4607 0.034 Uiso 1 1 calc R
H26 H 0.7542 0.5598 0.4554 0.034 Uiso 1 1 calc R

loop_
_atom_site_aniso_label
_atom_site_aniso_U_11
_atom_site_aniso_U_22
_atom_site_aniso_U_33
_atom_site_aniso_U_23
_atom_site_aniso_U_13
_atom_site_aniso_U_12
Ir1 0.01407(11) 0.01198(10) 0.01193(10) 0.00119(7) -0.00002(7) 0.00566(7)
I1 0.01759(16) 0.02124(15) 0.02232(16) 0.00430(12) 0.00046(12) 0.01098(11)
N1 0.0183(17) 0.0132(16) 0.0123(16) 0.0002(13) 0.0016(13) 0.0049(13)
N2 0.0160(17) 0.0165(16) 0.0118(16) 0.0028(13) 0.0006(13) 0.0054(13)
C1 0.018(2) 0.0147(18) 0.0149(19) 0.0030(15) 0.0009(16) 0.0074(15)
C2 0.0171(19) 0.0146(19) 0.015(2) 0.0017(15) 0.0004(16) 0.0072(15)
C3 0.022(2) 0.019(2) 0.016(2) 0.0032(16) 0.0022(17) 0.0050(17)
C4 0.024(2) 0.016(2) 0.025(2) 0.0051(18) 0.0019(19) 0.0022(17)
C5 0.027(2) 0.0125(19) 0.021(2) 0.0005(16) -0.0062(18) 0.0080(17)
C6 0.023(2) 0.0159(19) 0.018(2) 0.0013(16) -0.0051(17) 0.0115(16)
C7 0.031(2) 0.019(2) 0.018(2) -0.0016(17) -0.0042(18) 0.0140(18)
C8 0.035(3) 0.028(2) 0.012(2) 0.0003(17) 0.0010(18) 0.019(2)
C9 0.026(2) 0.023(2) 0.015(2) 0.0039(17) 0.0029(17) 0.0124(18)
C10 0.021(2) 0.0168(19) 0.0108(18) 0.0005(15) -0.0009(15) 0.0117(16)
C11 0.0181(19) 0.0165(19) 0.0114(18) 0.0000(15) -0.0030(15) 0.0115(16)
C12 0.0183(19) 0.0145(18) 0.0074(17) 0.0028(14) 0.0004(15) 0.0065(15)
C13 0.017(2) 0.020(2) 0.017(2) 0.0049(16) 0.0011(16) 0.0083(16)
C14 0.029(2) 0.020(2) 0.014(2) 0.0038(17) -0.0010(18) 0.0042(18)
C15 0.036(3) 0.023(2) 0.015(2) 0.0028(17) 0.0052(19) 0.010(2)
C16 0.028(2) 0.032(2) 0.020(2) 0.0054(19) 0.0084(19) 0.020(2)
C17 0.026(2) 0.023(2) 0.020(2) 0.0059(18) 0.0060(18) 0.0113(18)
C18 0.024(2) 0.019(2) 0.016(2) 0.0041(17) 0.0051(17) 0.0041(17)
C19 0.023(2) 0.019(2) 0.020(2) -0.0035(17) -0.0057(18) 0.0080(17)
C20 0.018(2) 0.0124(19) 0.028(2) -0.0026(17) 0.0013(18) 0.0022(16)
C21 0.030(3) 0.014(2) 0.050(3) 0.007(2) 0.009(2) 0.0082(18)
C22 0.035(3) 0.027(2) 0.041(3) 0.018(2) 0.005(2) 0.015(2)
C23 0.022(2) 0.027(2) 0.020(2) 0.0117(18) 0.0000(17) 0.0158(18)
C24 0.017(2) 0.021(2) 0.025(2) 0.0038(18) 0.0034(17) 0.0099(16)
C25 0.023(2) 0.024(2) 0.040(3) -0.004(2) 0.010(2) 0.0097(19)
C26 0.028(2) 0.027(2) 0.027(2) -0.005(2) 0.007(2) 0.010(2)

loop_
_atom_type_symbol
_atom_type_description
_atom_type_scat_dispersion_real
_atom_type_scat_dispersion_imag
_atom_type_scat_source
C C 0.0033 0.0016 'International Tables Vol C Tables 4.2.6.8 and 6.1.1.4'
H H 0.0000 0.0000 'International Tables Vol C Tables 4.2.6.8 and 6.1.1.4'
N N 0.0061 0.0033 'International Tables Vol C Tables 4.2.6.8 and 6.1.1.4'
Ir Ir -1.4442 7.9887 'International Tables Vol C Tables 4.2.6.8 and 6.1.1.4'
I I -0.4742 1.8119 'International Tables Vol C Tables 4.2.6.8 and 6.1.1.4'

loop_
_geom_angle_atom_site_label_1
_geom_angle_atom_site_label_2
_geom_angle_atom_site_label_3
_geom_angle
C1 Ir1 C23 93.77(17)
C1 Ir1 C24 94.22(17)
C23 Ir1 C24 38.98(18)
C1 Ir1 C19 156.32(18)
C23 Ir1 C19 96.88(18)
C24 Ir1 C19 81.19(17)
C1 Ir1 C20 166.80(18)
C23 Ir1 C20 81.11(18)
C24 Ir1 C20 89.42(17)
C19 Ir1 C20 36.87(18)
C1 Ir1 I1 89.33(12)
C23 Ir1 I1 150.09(13)
C24 Ir1 I1 170.05(13)
C19 Ir1 I1 91.85(13)
C20 Ir1 I1 89.20(12)
C1 N1 C2 124.4(4)
C1 N1 C12 117.6(3)
C2 N1 C12 117.8(3)
C1 N2 C10 124.0(4)
C1 N2 C18 119.0(3)
C10 N2 C18 116.9(3)
N2 C1 N1 117.0(4)
N2 C1 Ir1 123.9(3)
N1 C1 Ir1 119.1(3)
C3 C2 N1 122.5(4)
C3 C2 C11 120.7(4)
N1 C2 C11 116.7(4)
C2 C3 C4 119.1(4)
C2 C3 H1 120.5
C4 C3 H1 120.5
C5 C4 C3 121.7(4)
C5 C4 H2 119.2
C3 C4 H2 119.2
C4 C5 C6 120.6(4)
C4 C5 H3 119.7
C6 C5 H3 119.7
C7 C6 C5 123.6(4)
C7 C6 C11 117.9(4)
C5 C6 C11 118.4(4)
C8 C7 C6 120.6(4)
C8 C7 H4 119.7
C6 C7 H4 119.7
C7 C8 C9 122.0(4)
C7 C8 H5 119.0
C9 C8 H5 119.0
C10 C9 C8 118.9(4)
C10 C9 H6 120.6
C8 C9 H6 120.6
C9 C10 C11 120.4(4)
C9 C10 N2 122.0(4)
C11 C10 N2 117.6(4)
C10 C11 C2 120.2(4)
C10 C11 C6 120.2(4)
C2 C11 C6 119.5(4)
C17 C12 C13 120.9(4)
C17 C12 N1 119.9(4)
C13 C12 N1 119.1(4)
C14 C13 C12 118.9(4)
C14 C13 H11 120.5
C12 C13 H11 120.5
C15 C14 C13 121.1(5)
C15 C14 H10 119.4
C13 C14 H10 119.4
C14 C15 C16 119.4(4)
C14 C15 H9 120.3
C16 C15 H9 120.3
C17 C16 C15 120.2(4)
C17 C16 H8 119.9
C15 C16 H8 119.9
C12 C17 C16 119.4(4)
C12 C17 H7 120.3
C16 C17 H7 120.3
N2 C18 H12 109.5
N2 C18 H13 109.5
H12 C18 H13 109.5
N2 C18 H14 109.5
H12 C18 H14 109.5
H13 C18 H14 109.5
C20 C19 C26 126.3(5)
C20 C19 Ir1 73.6(3)
C26 C19 Ir1 110.6(3)
C20 C19 H27 113.2
C26 C19 H27 113.2
Ir1 C19 H27 113.2
C19 C20 C21 122.9(4)
C19 C20 Ir1 69.6(2)
C21 C20 Ir1 111.1(3)
C19 C20 H16 114.9
C21 C20 H16 114.9
Ir1 C20 H16 114.9
C22 C21 C20 112.0(4)
C22 C21 H17 109.2
C20 C21 H17 109.2
C22 C21 H18 109.2
C20 C21 H18 109.2
H17 C21 H18 107.9
C21 C22 C23 113.6(4)
C21 C22 H19 108.8
C23 C22 H19 108.8
C21 C22 H20 108.8
C23 C22 H20 108.8
H19 C22 H20 107.7
C24 C23 C22 125.4(4)
C24 C23 Ir1 72.1(3)
C22 C23 Ir1 110.9(3)
C24 C23 H21 113.7
C22 C23 H21 113.7
Ir1 C23 H21 113.7
C23 C24 C25 123.9(4)
C23 C24 Ir1 68.9(2)
C25 C24 Ir1 114.1(3)
C23 C24 H22 114.0
C25 C24 H22 114.0
Ir1 C24 H22 114.0
C24 C25 C26 111.7(4)
C24 C25 H23 109.3
C26 C25 H23 109.3
C24 C25 H24 109.3
C26 C25 H24 109.3
H23 C25 H24 107.9
C19 C26 C25 112.6(4)
C19 C26 H25 109.1
C25 C26 H25 109.1
C19 C26 H26 109.1
C25 C26 H26 109.1
H25 C26 H26 107.8

loop_
_geom_bond_atom_site_label_1
_geom_bond_atom_site_label_2
_geom_bond_distance
Ir1 C1 2.035(4)
Ir1 C23 2.097(4)
Ir1 C24 2.140(4)
Ir1 C19 2.162(4)
Ir1 C20 2.213(4)
Ir1 I1 2.6746(3)
N1 C1 1.366(6)
N1 C2 1.413(5)
N1 C12 1.451(5)
N2 C1 1.353(5)
N2 C10 1.417(5)
N2 C18 1.465(6)
C2 C3 1.383(6)
C2 C11 1.421(6)
C3 C4 1.411(6)
C3 H1 0.9300
C4 C5 1.372(7)
C4 H2 0.9300
C5 C6 1.416(7)
C5 H3 0.9300
C6 C7 1.411(6)
C6 C11 1.429(6)
C7 C8 1.358(7)
C7 H4 0.9300
C8 C9 1.412(6)
C8 H5 0.9300
C9 C10 1.381(6)
C9 H6 0.9300
C10 C11 1.406(6)
C12 C17 1.385(6)
C12 C13 1.389(6)
C13 C14 1.382(6)
C13 H11 0.9300
C14 C15 1.380(7)
C14 H10 0.9300
C15 C16 1.396(7)
C15 H9 0.9300
C16 C17 1.388(6)
C16 H8 0.9300
C17 H7 0.9300
C18 H12 0.9600
C18 H13 0.9600
C18 H14 0.9600
C19 C20 1.384(7)
C19 C26 1.508(7)
C19 H27 0.9800
C20 C21 1.537(7)
C20 H16 0.9800
C21 C22 1.492(8)
C21 H17 0.9700
C21 H18 0.9700
C22 C23 1.527(7)
C22 H19 0.9700
C22 H20 0.9700
C23 C24 1.414(7)
C23 H21 0.9800
C24 C25 1.529(6)
C24 H22 0.9800
C25 C26 1.558(8)
C25 H23 0.9700
C25 H24 0.9700
C26 H25 0.9700
C26 H26 0.9700

loop_
_geom_torsion_atom_site_label_1
_geom_torsion_atom_site_label_2
_geom_torsion_atom_site_label_3
_geom_torsion_atom_site_label_4
_geom_torsion
C10 N2 C1 N1 -1.0(6)
C18 N2 C1 N1 -177.2(4)
C10 N2 C1 Ir1 176.9(3)
C18 N2 C1 Ir1 0.6(6)
C2 N1 C1 N2 -0.7(6)
C12 N1 C1 N2 174.4(4)
C2 N1 C1 Ir1 -178.7(3)
C12 N1 C1 Ir1 -3.5(5)
C23 Ir1 C1 N2 68.4(4)
C24 Ir1 C1 N2 107.5(4)
C19 Ir1 C1 N2 -174.9(4)
C20 Ir1 C1 N2 1.8(10)
I1 Ir1 C1 N2 -81.8(3)
C23 Ir1 C1 N1 -113.8(3)
C24 Ir1 C1 N1 -74.7(3)
C19 Ir1 C1 N1 2.9(7)
C20 Ir1 C1 N1 179.6(6)
I1 Ir1 C1 N1 96.0(3)
C1 N1 C2 C3 178.6(4)
C12 N1 C2 C3 3.5(6)
C1 N1 C2 C11 0.8(6)
C12 N1 C2 C11 -174.3(4)
N1 C2 C3 C4 -178.8(4)
C11 C2 C3 C4 -1.1(7)
C2 C3 C4 C5 -0.4(7)
C3 C4 C5 C6 2.0(7)
C4 C5 C6 C7 176.6(4)
C4 C5 C6 C11 -2.0(7)
C5 C6 C7 C8 -177.2(4)
C11 C6 C7 C8 1.5(7)
C6 C7 C8 C9 -2.2(7)
C7 C8 C9 C10 1.6(7)
C8 C9 C10 C11 -0.2(7)
C8 C9 C10 N2 179.6(4)
C1 N2 C10 C9 -177.3(4)
C18 N2 C10 C9 -1.0(6)
C1 N2 C10 C11 2.4(6)
C18 N2 C10 C11 178.8(4)
C9 C10 C11 C2 177.6(4)
N2 C10 C11 C2 -2.2(6)
C9 C10 C11 C6 -0.5(6)
N2 C10 C11 C6 179.7(4)
C3 C2 C11 C10 -177.1(4)
N1 C2 C11 C10 0.7(6)
C3 C2 C11 C6 1.0(6)
N1 C2 C11 C6 178.8(4)
C7 C6 C11 C10 -0.1(6)
C5 C6 C11 C10 178.6(4)
C7 C6 C11 C2 -178.2(4)
C5 C6 C11 C2 0.5(6)
C1 N1 C12 C17 101.4(5)
C2 N1 C12 C17 -83.1(5)
C1 N1 C12 C13 -81.6(5)
C2 N1 C12 C13 93.9(5)
C17 C12 C13 C14 -2.4(7)
N1 C12 C13 C14 -179.3(4)
C12 C13 C14 C15 -0.3(7)
C13 C14 C15 C16 1.9(7)
C14 C15 C16 C17 -0.8(7)
C13 C12 C17 C16 3.4(7)
N1 C12 C17 C16 -179.7(4)
C15 C16 C17 C12 -1.7(7)
C1 Ir1 C19 C20 178.7(4)
C23 Ir1 C19 C20 -65.1(3)
C24 Ir1 C19 C20 -100.9(3)
I1 Ir1 C19 C20 86.2(3)
C1 Ir1 C19 C26 -58.0(6)
C23 Ir1 C19 C26 58.1(4)
C24 Ir1 C19 C26 22.3(3)
C20 Ir1 C19 C26 123.2(5)
I1 Ir1 C19 C26 -150.6(3)
C26 C19 C20 C21 -1.2(7)
Ir1 C19 C20 C21 102.5(4)
C26 C19 C20 Ir1 -103.8(4)
C1 Ir1 C20 C19 -177.8(7)
C23 Ir1 C20 C19 114.2(3)
C24 Ir1 C20 C19 76.0(3)
I1 Ir1 C20 C19 -94.1(3)
C1 Ir1 C20 C21 63.7(8)
C23 Ir1 C20 C21 -4.2(3)
C24 Ir1 C20 C21 -42.5(3)
C19 Ir1 C20 C21 -118.5(4)
I1 Ir1 C20 C21 147.4(3)
C19 C20 C21 C22 -93.3(5)
Ir1 C20 C21 C22 -14.6(5)
C20 C21 C22 C23 33.9(6)
C21 C22 C23 C24 45.0(7)
C21 C22 C23 Ir1 -37.4(5)
C1 Ir1 C23 C24 92.0(3)
C19 Ir1 C23 C24 -66.8(3)
C20 Ir1 C23 C24 -100.2(3)
I1 Ir1 C23 C24 -172.7(2)
C1 Ir1 C23 C22 -146.0(3)
C24 Ir1 C23 C22 121.9(5)
C19 Ir1 C23 C22 55.1(4)
C20 Ir1 C23 C22 21.7(3)
I1 Ir1 C23 C22 -50.8(5)
C22 C23 C24 C25 2.3(7)
Ir1 C23 C24 C25 105.6(4)
C22 C23 C24 Ir1 -103.3(4)
C1 Ir1 C24 C23 -90.8(3)
C19 Ir1 C24 C23 112.6(3)
C20 Ir1 C24 C23 76.5(3)
I1 Ir1 C24 C23 158.6(6)
C1 Ir1 C24 C25 150.4(3)
C23 Ir1 C24 C25 -118.8(5)
C19 Ir1 C24 C25 -6.2(3)
C20 Ir1 C24 C25 -42.3(4)
I1 Ir1 C24 C25 39.8(9)
C23 C24 C25 C26 -90.6(6)
Ir1 C24 C25 C26 -10.7(5)
C20 C19 C26 C25 49.7(6)
Ir1 C19 C26 C25 -34.6(5)
C24 C25 C26 C19 29.8(6)
